data_4126632
loop_
_publ_author_name
'Jie, Kecheng'
'Zhou, Yujuan'
'Li, Errui'
'Li, Zhengtao'
'Zhao, Run'
'Huang, Feihe'

_publ_section_title
;
 Reversible Iodine Capture by Non-Porous Pillar[6]arene Crystals.
;
_journal_name_full 'Journal of the American Chemical Society'
_journal_paper_doi 10.1021/jacs.7b09850
_journal_year 2017
_chemical_formula_moiety 'C66 H84 O12'
_chemical_formula_sum 'C66 H84 O12'
_chemical_formula_weight 1069.33
_space_group_crystal_system orthorhombic
_space_group_IT_number 70
_space_group_name_Hall '-F 2uv 2vw'
_space_group_name_H-M_alt 'F d d d'
_symmetry_space_group_name_Hall '-F 2uv 2vw'
_symmetry_space_group_name_H-M 'F d d d :2'
_atom_sites_solution_hydrogens geom
_audit_creation_date 2017-06-10
_audit_creation_method
;
Olex2 1.2-beta
(compiled 2017.03.28 svn.r3405 for OlexSys, GUI svn.r5337)
;
_cell_angle_alpha 90
_cell_angle_beta 90
_cell_angle_gamma 90
_cell_formula_units_Z 8
_cell_length_a 12.6104(7)
_cell_length_b 26.6968(13)
_cell_length_c 45.345(2)
_cell_measurement_reflns_used 4569
_cell_measurement_temperature 293.15
_cell_measurement_theta_max 29.5044
_cell_measurement_theta_min 2.8316
_cell_volume 15265.7(13)
_computing_cell_refinement
;
CrysAlisPro, Agilent Technologies,
Version 1.171.35.11 (release 16-05-2011 CrysAlis171 .NET)
(compiled May 16 2011,17:55:39)
;
_computing_data_collection
;
CrysAlisPro, Agilent Technologies,
Version 1.171.35.11 (release 16-05-2011 CrysAlis171 .NET)
(compiled May 16 2011,17:55:39)
;
_computing_data_reduction
;
CrysAlisPro, Agilent Technologies,
Version 1.171.35.11 (release 16-05-2011 CrysAlis171 .NET)
(compiled May 16 2011,17:55:39)
;
_computing_molecular_graphics 'Olex2 (Dolomanov et al., 2009)'
_computing_publication_material 'Olex2 (Dolomanov et al., 2009)'
_computing_structure_refinement 'ShelXL (Sheldrick, 2015)'
_diffrn_ambient_temperature 293.15
_diffrn_detector_area_resol_mean 10.3592
_diffrn_measured_fraction_theta_full 0.997
_diffrn_measured_fraction_theta_max 0.997
_diffrn_measurement_details
;
#__ type_ start__ end____ width___ exp.time_
  1 omega  -14.00   73.00   1.0000   50.0000
omega____ theta____ kappa____ phi______ frames
    -       10.8433   38.0000 -150.0000 87

#__ type_ start__ end____ width___ exp.time_
  2 omega  -65.00   37.00   1.0000   50.0000
omega____ theta____ kappa____ phi______ frames
    -       10.8433  -38.0000   30.0000 102

#__ type_ start__ end____ width___ exp.time_
  3 omega  -75.00   21.00   1.0000   50.0000
omega____ theta____ kappa____ phi______ frames
    -      -12.7183  -77.0000  -90.0000 96
;
_diffrn_measurement_device_type 'Xcalibur, Atlas, Gemini ultra'
_diffrn_measurement_method '\w scans'
_diffrn_orient_matrix_UB_11 0.0443332000
_diffrn_orient_matrix_UB_12 -0.0146002000
_diffrn_orient_matrix_UB_13 -0.0043484000
_diffrn_orient_matrix_UB_21 -0.0341938000
_diffrn_orient_matrix_UB_22 -0.0203870000
_diffrn_orient_matrix_UB_23 -0.0032169000
_diffrn_orient_matrix_UB_31 -0.0056682000
_diffrn_orient_matrix_UB_32 0.0087776000
_diffrn_orient_matrix_UB_33 -0.0146673000
_diffrn_radiation_monochromator graphite
_diffrn_radiation_type MoK\a
_diffrn_radiation_wavelength 0.71073
_diffrn_reflns_av_R_equivalents 0.0463
_diffrn_reflns_av_unetI/netI 0.0217
_diffrn_reflns_Laue_measured_fraction_full 0.997
_diffrn_reflns_Laue_measured_fraction_max 0.997
_diffrn_reflns_limit_h_max 15
_diffrn_reflns_limit_h_min -14
_diffrn_reflns_limit_k_max 24
_diffrn_reflns_limit_k_min -32
_diffrn_reflns_limit_l_max 55
_diffrn_reflns_limit_l_min -54
_diffrn_reflns_number 23927
_diffrn_reflns_point_group_measured_fraction_full 0.997
_diffrn_reflns_point_group_measured_fraction_max 0.997
_diffrn_reflns_theta_full 25.242
_diffrn_reflns_theta_max 25.681
_diffrn_reflns_theta_min 2.837
_diffrn_source 'Enhance (Mo) X-ray Source'
_exptl_absorpt_coefficient_mu 0.063
_exptl_absorpt_correction_T_max 1.00000
_exptl_absorpt_correction_T_min 0.80660
_exptl_absorpt_correction_type multi-scan
_exptl_absorpt_process_details
;
CrysAlisPro, Agilent Technologies,
Version 1.171.35.11 (release 16-05-2011 CrysAlis171 .NET)
(compiled May 16 2011,17:55:39)
Empirical absorption correction using spherical harmonics,
 implemented in SCALE3 ABSPACK scaling algorithm.
;
_exptl_crystal_colour colourless
_exptl_crystal_colour_primary colourless
_exptl_crystal_density_diffrn 0.931
_exptl_crystal_description block
_exptl_crystal_F_000 4608
_refine_diff_density_max 0.201
_refine_diff_density_min -0.178
_refine_diff_density_rms 0.042
_refine_ls_extinction_method none
_refine_ls_goodness_of_fit_ref 1.038
_refine_ls_hydrogen_treatment constr
_refine_ls_matrix_type full
_refine_ls_number_parameters 180
_refine_ls_number_reflns 3620
_refine_ls_number_restraints 0
_refine_ls_restrained_S_all 1.038
_refine_ls_R_factor_all 0.1033
_refine_ls_R_factor_gt 0.0730
_refine_ls_shift/su_max 0.001
_refine_ls_shift/su_mean 0.000
_refine_ls_structure_factor_coef Fsqd
_refine_ls_weighting_details 'w=1/[\s^2^(Fo^2^)+(0.1245P)^2^+17.6051P] where P=(Fo^2^+2Fc^2^)/3'
_refine_ls_weighting_scheme calc
_refine_ls_wR_factor_gt 0.2207
_refine_ls_wR_factor_ref 0.2544
_reflns_Friedel_coverage 0.000
_reflns_number_gt 2237
_reflns_number_total 3620
_reflns_threshold_expression 'I > 2\s(I)'
_cod_data_source_file ja7b09850_si_003.cif
_cod_data_source_block 160705_etp6_sq
_cod_database_code 4126632
_shelx_shelxl_version_number 2014/7
_chemical_oxdiff_formula 'c10 h10 n2 o8'
_shelx_space_group_comment
;
The symmetry employed for this shelxl refinement is uniquely defined
by the following loop, which should always be used as a source of
symmetry information in preference to the above space-group names.
They are only intended as comments.
;
_reflns_odcompleteness_completeness 99.76
_reflns_odcompleteness_iscentric 1
_reflns_odcompleteness_theta 26.32
_olex2_refinement_description
;
1. Fixed Uiso
 At 1.2 times of:
  All C(H) groups, All C(H,H) groups
 At 1.5 times of:
  All C(H,H,H) groups
2. Others
 Fixed Sof: H9A(0.5) H9B(0.5)
3.a Secondary CH2 refined with riding coordinates:
 C5(H5A,H5B), C9(H9A,H9B), C10(H10A,H10B), C14(H14A,H14B), C16(H16A,H16B)
3.b Aromatic/amide H refined with riding coordinates:
 C3(H3), C8(H8), C12(H12)
3.c Idealised Me refined as rotating group:
 C6(H6A,H6B,H6C), C15(H15A,H15B,H15C), C17(H17A,H17B,H17C)
;
_olex2_submission_special_instructions 'No special instructions were received'

loop_
_space_group_symop_operation_xyz
'x, y, z'
'-x+3/4, -y+3/4, z'
'-x+3/4, y, -z+3/4'
'x, -y+3/4, -z+3/4'
'x, y+1/2, z+1/2'
'-x+3/4, -y+5/4, z+1/2'
'-x+3/4, y+1/2, -z+5/4'
'x, -y+5/4, -z+5/4'
'x+1/2, y, z+1/2'
'-x+5/4, -y+3/4, z+1/2'
'-x+5/4, y, -z+5/4'
'x+1/2, -y+3/4, -z+5/4'
'x+1/2, y+1/2, z'
'-x+5/4, -y+5/4, z'
'-x+5/4, y+1/2, -z+3/4'
'x+1/2, -y+5/4, -z+3/4'
'-x, -y, -z'
'x-3/4, y-3/4, -z'
'x-3/4, -y, z-3/4'
'-x, y-3/4, z-3/4'
'-x, -y+1/2, -z+1/2'
'x-3/4, y-1/4, -z+1/2'
'x-3/4, -y+1/2, z-1/4'
'-x, y-1/4, z-1/4'
'-x+1/2, -y, -z+1/2'
'x-1/4, y-3/4, -z+1/2'
'x-1/4, -y, z-1/4'
'-x+1/2, y-3/4, z-1/4'
'-x+1/2, -y+1/2, -z'
'x-1/4, y-1/4, -z'
'x-1/4, -y+1/2, z-3/4'
'-x+1/2, y-1/4, z-3/4'

loop_
_atom_site_label
_atom_site_type_symbol
_atom_site_fract_x
_atom_site_fract_y
_atom_site_fract_z
_atom_site_U_iso_or_equiv
_atom_site_adp_type
_atom_site_occupancy
_atom_site_site_symmetry_order
_atom_site_calc_flag
_atom_site_refinement_flags_posn
_atom_site_refinement_flags_adp
_atom_site_refinement_flags_occupancy
O1 O 0.43696(16) 0.76767(8) 0.54513(5) 0.0964(7) Uani 1 1 d . . .
O2 O 0.80880(14) 0.66885(7) 0.51880(4) 0.0759(6) Uani 1 1 d . . .
O3 O 0.43856(15) 0.81226(8) 0.65662(4) 0.0844(6) Uani 1 1 d . . .
C1 C 0.5286(2) 0.74204(10) 0.53803(6) 0.0683(7) Uani 1 1 d . . .
C2 C 0.6224(2) 0.76460(9) 0.54617(5) 0.0628(6) Uani 1 1 d . . .
C3 C 0.7162(2) 0.74007(9) 0.53996(5) 0.0636(7) Uani 1 1 d . . .
H3 H 0.7802 0.7545 0.5456 0.076 Uiso 1 1 calc R . .
C4 C 0.7171(2) 0.69433(9) 0.52546(5) 0.0607(6) Uani 1 1 d . . .
C5 C 0.9059(2) 0.68951(12) 0.52877(7) 0.0832(8) Uani 1 1 d . . .
H5A H 0.9053 0.6926 0.5501 0.100 Uiso 1 1 calc R . .
H5B H 0.9162 0.7226 0.5204 0.100 Uiso 1 1 calc R . .
C6 C 0.9932(3) 0.65526(14) 0.51925(9) 0.1094(11) Uani 1 1 d . . .
H6A H 0.9917 0.6517 0.4982 0.164 Uiso 1 1 calc GR . .
H6B H 0.9839 0.6231 0.5283 0.164 Uiso 1 1 calc GR . .
H6C H 1.0603 0.6691 0.5251 0.164 Uiso 1 1 calc GR . .
C7 C 0.6239(2) 0.67263(8) 0.51617(5) 0.0605(6) Uani 1 1 d . . .
C8 C 0.5300(2) 0.69685(9) 0.52269(6) 0.0692(7) Uani 1 1 d . . .
H8 H 0.4662 0.6826 0.5167 0.083 Uiso 1 1 calc R . .
C9 C 0.6250 0.6250 0.49812(7) 0.0700(9) Uani 1 2 d S T P
H9A H 0.5629 0.6247 0.4855 0.084 Uiso 0.5 1 calc R . .
H9B H 0.6871 0.6253 0.4855 0.084 Uiso 0.5 1 calc R . .
C10 C 0.6247(2) 0.81533(9) 0.56089(5) 0.0735(7) Uani 1 1 d . . .
H10A H 0.6873 0.8332 0.5543 0.088 Uiso 1 1 calc R . .
H10B H 0.5632 0.8342 0.5545 0.088 Uiso 1 1 calc R . .
C11 C 0.6256(2) 0.81344(8) 0.59409(5) 0.0618(6) Uani 1 1 d . . .
C12 C 0.5312(2) 0.81321(9) 0.60973(6) 0.0659(7) Uani 1 1 d . . .
H12 H 0.4672 0.8136 0.5995 0.079 Uiso 1 1 calc R . .
C13 C 0.5305(2) 0.81240(9) 0.64026(6) 0.0636(6) Uani 1 1 d . . .
C14 C 0.3407(2) 0.80605(13) 0.64205(8) 0.0920(9) Uani 1 1 d . . .
H14A H 0.3404 0.7749 0.6310 0.110 Uiso 1 1 calc R . .
H14B H 0.3289 0.8334 0.6284 0.110 Uiso 1 1 calc R . .
C15 C 0.2557(3) 0.80531(14) 0.66496(9) 0.1117(12) Uani 1 1 d . . .
H15A H 0.1876 0.8049 0.6555 0.168 Uiso 1 1 calc GR . .
H15B H 0.2616 0.8346 0.6771 0.168 Uiso 1 1 calc GR . .
H15C H 0.2634 0.7759 0.6770 0.168 Uiso 1 1 calc GR . .
C16 C 0.3405(3) 0.74852(18) 0.53770(11) 0.1310(15) Uani 1 1 d . . .
H16A H 0.3300 0.7163 0.5472 0.157 Uiso 1 1 calc R . .
H16B H 0.3361 0.7438 0.5165 0.157 Uiso 1 1 calc R . .
C17 C 0.2566(3) 0.7851(2) 0.54776(12) 0.158(2) Uani 1 1 d . . .
H17A H 0.1894 0.7759 0.5394 0.238 Uiso 1 1 calc GR . .
H17B H 0.2753 0.8182 0.5414 0.238 Uiso 1 1 calc GR . .
H17C H 0.2517 0.7843 0.5689 0.238 Uiso 1 1 calc GR . .

loop_
_atom_site_aniso_label
_atom_site_aniso_U_11
_atom_site_aniso_U_22
_atom_site_aniso_U_33
_atom_site_aniso_U_23
_atom_site_aniso_U_13
_atom_site_aniso_U_12
O1 0.0791(14) 0.0790(14) 0.1312(18) -0.0142(12) 0.0005(12) 0.0104(11)
O2 0.0722(12) 0.0655(11) 0.0899(13) -0.0085(9) 0.0034(9) -0.0029(9)
O3 0.0706(12) 0.0996(15) 0.0829(13) -0.0052(10) 0.0111(10) 0.0075(10)
C1 0.0743(17) 0.0585(14) 0.0721(15) 0.0027(12) 0.0041(13) 0.0002(13)
C2 0.0764(16) 0.0526(13) 0.0595(13) 0.0048(10) 0.0019(12) -0.0038(12)
C3 0.0724(16) 0.0576(14) 0.0607(14) 0.0052(11) -0.0006(12) -0.0126(12)
C4 0.0677(15) 0.0547(13) 0.0596(13) 0.0070(11) 0.0041(11) -0.0011(11)
C5 0.0738(18) 0.0835(19) 0.092(2) 0.0012(15) 0.0011(14) 0.0009(15)
C6 0.081(2) 0.108(3) 0.139(3) -0.003(2) 0.004(2) 0.014(2)
C7 0.0753(15) 0.0500(13) 0.0560(13) 0.0048(10) -0.0005(11) -0.0059(12)
C8 0.0709(16) 0.0614(15) 0.0754(16) 0.0055(12) -0.0062(13) -0.0073(12)
C9 0.085(2) 0.065(2) 0.0599(19) 0.000 0.000 -0.0056(19)
C10 0.0924(18) 0.0560(14) 0.0721(16) 0.0040(11) 0.0032(14) -0.0010(13)
C11 0.0737(15) 0.0451(12) 0.0667(14) 0.0010(10) 0.0027(13) -0.0010(11)
C12 0.0670(15) 0.0547(14) 0.0761(16) -0.0014(12) -0.0026(12) 0.0006(11)
C13 0.0695(16) 0.0511(13) 0.0703(15) -0.0031(11) 0.0097(13) 0.0058(11)
C14 0.0757(19) 0.088(2) 0.113(2) -0.0094(17) 0.0159(17) -0.0020(15)
C15 0.083(2) 0.109(3) 0.142(3) 0.009(2) 0.027(2) 0.0096(19)
C16 0.075(2) 0.142(4) 0.176(4) -0.046(3) -0.003(2) 0.010(2)
C17 0.097(3) 0.185(5) 0.193(5) -0.056(4) -0.002(3) 0.042(3)

loop_
_atom_type_symbol
_atom_type_description
_atom_type_scat_dispersion_real
_atom_type_scat_dispersion_imag
_atom_type_scat_source
C C 0.0030 0.0020 'International Tables Vol C Tables 4.2.6.8 and 6.1.1.4'
H H 0.0000 0.0000 'International Tables Vol C Tables 4.2.6.8 and 6.1.1.4'
O O 0.0110 0.0060 'International Tables Vol C Tables 4.2.6.8 and 6.1.1.4'

loop_
_geom_angle_atom_site_label_1
_geom_angle_atom_site_label_2
_geom_angle_atom_site_label_3
_geom_angle
_geom_angle_site_symmetry_1
_geom_angle_site_symmetry_3
C16 O1 C1 120.2(3) . .
C4 O2 C5 117.6(2) . .
C13 O3 C14 119.0(2) . .
O1 C1 C8 123.8(2) . .
C2 C1 O1 116.1(2) . .
C2 C1 C8 120.1(2) . .
C1 C2 C3 118.3(2) . .
C1 C2 C10 121.8(2) . .
C3 C2 C10 119.9(2) . .
C2 C3 H3 119.3 . .
C2 C3 C4 121.4(2) . .
C4 C3 H3 119.3 . .
O2 C4 C3 123.1(2) . .
O2 C4 C7 116.3(2) . .
C7 C4 C3 120.6(2) . .
O2 C5 H5A 110.1 . .
O2 C5 H5B 110.1 . .
O2 C5 C6 107.8(3) . .
H5A C5 H5B 108.5 . .
C6 C5 H5A 110.1 . .
C6 C5 H5B 110.1 . .
C5 C6 H6A 109.5 . .
C5 C6 H6B 109.5 . .
C5 C6 H6C 109.5 . .
H6A C6 H6B 109.5 . .
H6A C6 H6C 109.5 . .
H6B C6 H6C 109.5 . .
C4 C7 C8 118.0(2) . .
C4 C7 C9 120.8(2) . .
C8 C7 C9 121.2(2) . .
C1 C8 H8 119.2 . .
C7 C8 C1 121.6(2) . .
C7 C8 H8 119.2 . .
C7 C9 C7 114.5(3) 14 .
C7 C9 H9A 108.6 . .
C7 C9 H9A 108.6 14 .
C7 C9 H9B 108.6 14 .
C7 C9 H9B 108.6 . .
H9A C9 H9B 107.6 . .
C2 C10 H10A 108.7 . .
C2 C10 H10B 108.7 . .
H10A C10 H10B 107.6 . .
C11 C10 C2 114.3(2) . .
C11 C10 H10A 108.7 . .
C11 C10 H10B 108.7 . .
C12 C11 C10 120.4(2) . .
C13 C11 C10 121.4(2) 11 .
C13 C11 C12 118.2(2) 11 .
C11 C12 H12 119.4 . .
C13 C12 C11 121.2(3) . .
C13 C12 H12 119.4 . .
O3 C13 C11 116.5(2) . 11
O3 C13 C12 123.0(2) . .
C11 C13 C12 120.5(2) 11 .
O3 C14 H14A 110.2 . .
O3 C14 H14B 110.2 . .
O3 C14 C15 107.7(3) . .
H14A C14 H14B 108.5 . .
C15 C14 H14A 110.2 . .
C15 C14 H14B 110.2 . .
C14 C15 H15A 109.5 . .
C14 C15 H15B 109.5 . .
C14 C15 H15C 109.5 . .
H15A C15 H15B 109.5 . .
H15A C15 H15C 109.5 . .
H15B C15 H15C 109.5 . .
O1 C16 H16A 110.1 . .
O1 C16 H16B 110.1 . .
O1 C16 C17 108.0(4) . .
H16A C16 H16B 108.4 . .
C17 C16 H16A 110.1 . .
C17 C16 H16B 110.1 . .
C16 C17 H17A 109.5 . .
C16 C17 H17B 109.5 . .
C16 C17 H17C 109.5 . .
H17A C17 H17B 109.5 . .
H17A C17 H17C 109.5 . .
H17B C17 H17C 109.5 . .

loop_
_geom_bond_atom_site_label_1
_geom_bond_atom_site_label_2
_geom_bond_distance
_geom_bond_site_symmetry_2
O1 C1 1.381(3) .
O1 C16 1.362(4) .
O2 C4 1.375(3) .
O2 C5 1.417(3) .
O3 C13 1.377(3) .
O3 C14 1.410(4) .
C1 C2 1.379(3) .
C1 C8 1.393(4) .
C2 C3 1.381(3) .
C2 C10 1.510(3) .
C3 H3 0.9300 .
C3 C4 1.387(3) .
C4 C7 1.377(3) .
C5 H5A 0.9700 .
C5 H5B 0.9700 .
C5 C6 1.495(4) .
C6 H6A 0.9600 .
C6 H6B 0.9600 .
C6 H6C 0.9600 .
C7 C8 1.381(3) .
C7 C9 1.512(3) .
C8 H8 0.9300 .
C9 C7 1.512(3) 14
C9 H9A 0.9700 .
C9 H9B 0.9700 .
C10 H10A 0.9700 .
C10 H10B 0.9700 .
C10 C11 1.506(3) .
C11 C12 1.385(3) .
C11 C13 1.380(4) 11
C12 H12 0.9300 .
C12 C13 1.384(4) .
C13 C11 1.380(4) 11
C14 H14A 0.9700 .
C14 H14B 0.9700 .
C14 C15 1.492(4) .
C15 H15A 0.9600 .
C15 H15B 0.9600 .
C15 H15C 0.9600 .
C16 H16A 0.9700 .
C16 H16B 0.9700 .
C16 C17 1.510(5) .
C17 H17A 0.9600 .
C17 H17B 0.9600 .
C17 H17C 0.9600 .

loop_
_geom_torsion_atom_site_label_1
_geom_torsion_atom_site_label_2
_geom_torsion_atom_site_label_3
_geom_torsion_atom_site_label_4
_geom_torsion
_geom_torsion_site_symmetry_1
_geom_torsion_site_symmetry_4
O1 C1 C2 C3 179.0(2) . .
O1 C1 C2 C10 -2.4(4) . .
O1 C1 C8 C7 -179.9(2) . .
O2 C4 C7 C8 179.4(2) . .
O2 C4 C7 C9 -3.5(3) . .
C1 O1 C16 C17 -178.9(3) . .
C1 C2 C3 C4 1.1(4) . .
C1 C2 C10 C11 93.1(3) . .
C2 C1 C8 C7 2.4(4) . .
C2 C3 C4 O2 179.8(2) . .
C2 C3 C4 C7 1.6(4) . .
C2 C10 C11 C12 -89.8(3) . .
C2 C10 C11 C13 90.8(3) . 11
C3 C2 C10 C11 -88.3(3) . .
C3 C4 C7 C8 -2.3(3) . .
C3 C4 C7 C9 174.8(2) . .
C4 O2 C5 C6 179.4(2) . .
C4 C7 C8 C1 0.4(4) . .
C4 C7 C9 C7 87.7(2) . 14
C5 O2 C4 C3 3.5(4) . .
C5 O2 C4 C7 -178.3(2) . .
C8 C1 C2 C3 -3.0(4) . .
C8 C1 C2 C10 175.6(2) . .
C8 C7 C9 C7 -95.3(2) . 14
C9 C7 C8 C1 -176.8(2) . .
C10 C2 C3 C4 -177.5(2) . .
C10 C11 C12 C13 -178.8(2) . .
C11 C12 C13 O3 179.8(2) . .
C11 C12 C13 C11 2.1(3) . 11
C13 O3 C14 C15 177.8(2) . .
C13 C11 C12 C13 0.5(3) 11 .
C14 O3 C13 C11 -173.6(2) . 11
C14 O3 C13 C12 8.6(4) . .
C16 O1 C1 C2 179.3(3) . .
C16 O1 C1 C8 1.5(5) . .
